data_2009193
loop_
_publ_author_name
'Luger, Peter'
'Weber, Manuela'

_publ_section_title
;
 <small>DL</small>-Cysteine at 298K
;
_journal_issue 11
_journal_name_full 'Acta Crystallographica Section C'
_journal_page_first 1882
_journal_page_last 1885
_journal_paper_doi 10.1107/S0108270199009208
_journal_volume 55
_journal_year 1999
_chemical_formula_moiety 'C3 H7 N O2 S'
_chemical_formula_sum 'C3 H7 N O2 S'
_chemical_formula_weight 121.16
_chemical_name_common
;
 DL-cysteine
;
_chemical_name_systematic
;
?
;
_space_group_IT_number 14
_symmetry_cell_setting monoclinic
_symmetry_space_group_name_Hall '-P 2yab'
_symmetry_space_group_name_H-M 'P 1 21/a 1'
_audit_creation_method SHELXL-97
_cell_angle_alpha 90.00
_cell_angle_beta 112.044(2)
_cell_angle_gamma 90.00
_cell_formula_units_Z 4
_cell_length_a 9.8770(10)
_cell_length_b 4.7370(10)
_cell_length_c 12.8770(10)
_cell_measurement_reflns_used 6183
_cell_measurement_temperature 298(2)
_cell_measurement_theta_max 31.32
_cell_measurement_theta_min 1.71
_cell_volume 558.44(14)
_computing_cell_refinement SMART
_computing_data_collection 'SMART (Siemens, 1996a)'
_computing_data_reduction 'SHELXTL (Siemens, 1996b) and SAINT (Siemens, 1996a)'
_computing_molecular_graphics 'SCHAKAL88 (Keller, 1988) and ORTEPII (Johnson, 1976)'
_computing_publication_material 'SHELXL97 and PLATON (Spek, 1990)'
_computing_structure_refinement 'SHELXL97 (Sheldrick, 1997)'
_computing_structure_solution 'SHELXS97 (Sheldrick, 1985)'
_diffrn_ambient_temperature 298(2)
_diffrn_measured_fraction_theta_full 0.931
_diffrn_measured_fraction_theta_max 0.931
_diffrn_measurement_device_type 'Siemens SMART CCD area detector'
_diffrn_measurement_method \w
_diffrn_radiation_monochromator graphite
_diffrn_radiation_source 'fine-focus sealed tube'
_diffrn_radiation_type MoK\a
_diffrn_radiation_wavelength 0.71073
_diffrn_reflns_av_R_equivalents 0.020
_diffrn_reflns_av_sigmaI/netI 0.017
_diffrn_reflns_limit_h_max 14
_diffrn_reflns_limit_h_min -13
_diffrn_reflns_limit_k_max 6
_diffrn_reflns_limit_k_min -6
_diffrn_reflns_limit_l_max 18
_diffrn_reflns_limit_l_min -18
_diffrn_reflns_number 6183
_diffrn_reflns_theta_full 31.32
_diffrn_reflns_theta_max 31.32
_diffrn_reflns_theta_min 1.71
_diffrn_standards_decay_% 2.0
_exptl_absorpt_coefficient_mu 0.470
_exptl_absorpt_correction_type none
_exptl_absorpt_process_details
;
\m x < 0.3
;
_exptl_crystal_colour colourless
_exptl_crystal_density_diffrn 1.441
_exptl_crystal_density_method none
_exptl_crystal_description plate
_exptl_crystal_F_000 256
_exptl_crystal_size_max 0.46
_exptl_crystal_size_mid 0.34
_exptl_crystal_size_min 0.08
_refine_diff_density_max 0.971
_refine_diff_density_min -0.515
_refine_ls_extinction_coef no
_refine_ls_extinction_method none
_refine_ls_goodness_of_fit_ref 1.060
_refine_ls_hydrogen_treatment constr
_refine_ls_matrix_type full
_refine_ls_number_parameters 65
_refine_ls_number_reflns 1699
_refine_ls_number_restraints 0
_refine_ls_restrained_S_all 1.060
_refine_ls_R_factor_all 0.074
_refine_ls_R_factor_gt 0.060
_refine_ls_shift/su_max '< 0.001'
_refine_ls_shift/su_mean 0.000
_refine_ls_structure_factor_coef Fsqd
_refine_ls_weighting_details 'calc w = 1/[\s^2^(Fo^2^)+(0.1228P)^2^+0.1858P] where P=(Fo^2^+2Fc^2^)/3'
_refine_ls_weighting_scheme calc
_refine_ls_wR_factor_ref 0.202
_reflns_number_gt 1294
_reflns_number_total 1699
_reflns_threshold_expression F>4\s(Fo)
_cod_data_source_file sk1312.cif
_cod_data_source_block dlcys
_cod_original_sg_symbol_H-M 'P 21/a'
_cod_database_code 2009193
_cod_database_fobs_code 2009193

loop_
_symmetry_equiv_pos_as_xyz
'x, y, z'
'-x+1/2, y+1/2, -z'
'-x, -y, -z'
'x-1/2, -y-1/2, z'

loop_
_atom_site_label
_atom_site_fract_x
_atom_site_fract_y
_atom_site_fract_z
_atom_site_U_iso_or_equiv
_atom_site_adp_type
_atom_site_calc_flag
_atom_site_refinement_flags
_atom_site_occupancy
_atom_site_disorder_assembly
_atom_site_disorder_group
_atom_site_type_symbol
C1 .27383(18) .1259(4) .85493(15) .0299(4) Uani d . 1 . . C
O1 .25968(16) .3246(3) .91267(13) .0389(4) Uani d . 1 . . O
O2 .38399(17) .0741(3) .83237(18) .0528(5) Uani d . 1 . . O
C2 .14076(19) -.0667(3) .79897(15) .0291(4) Uani d . 1 . . C
H2 .1735 -.2583 .7916 .035 Uiso calc R 1 . . H
N1 .05020(16) -.0716(3) .86856(13) .0318(4) Uani d . 1 . . N
H11 .0020 .0908 .8605 .048 Uiso calc R 1 . . H
H12 .1076 -.0949 .9402 .048 Uiso calc R 1 . . H
H13 -.0133 -.2135 .8467 .048 Uiso calc R 1 . . H
C3 .0549(3) .0550(5) .68339(18) .0457(5) Uani d . 1 . . C
H31 .1196 .0677 .6426 .055 Uiso calc R 1 . . H
H32 .0253 .2456 .6927 .055 Uiso calc R 1 . . H
S1 -.10506(12) -.1396(3) .59938(7) .1013(5) Uani d . 1 . . S
H1 -.1826 -.0518 .5133 .105 Uiso d . 1 . . H

loop_
_atom_site_aniso_label
_atom_site_aniso_U_11
_atom_site_aniso_U_22
_atom_site_aniso_U_33
_atom_site_aniso_U_12
_atom_site_aniso_U_13
_atom_site_aniso_U_23
C1 .0242(7) .0275(7) .0378(9) .0013(6) .0115(6) .0056(6)
O1 .0358(7) .0355(7) .0435(8) -.0050(5) .0126(6) -.0062(5)
O2 .0356(8) .0407(8) .0943(14) .0003(6) .0383(9) -.0007(8)
C2 .0274(8) .0275(7) .0342(8) .0002(6) .0136(6) -.0008(6)
N1 .0248(7) .0350(7) .0368(8) -.0031(5) .0129(6) .0031(6)
C3 .0473(11) .0525(12) .0336(9) -.0066(9) .0111(8) .0041(9)
S1 .0953(8) .1224(9) .0479(5) -.0525(6) -.0170(4) .0170(4)

loop_
_atom_type_symbol
_atom_type_description
_atom_type_scat_dispersion_real
_atom_type_scat_dispersion_imag
_atom_type_scat_source
C C 0.0033 0.0016 'International Tables Vol C Tables 4.2.6.8 and 6.1.1.4'
H H 0.0000 0.0000 'International Tables Vol C Tables 4.2.6.8 and 6.1.1.4'
N N 0.0061 0.0033 'International Tables Vol C Tables 4.2.6.8 and 6.1.1.4'
O O 0.0106 0.0060 'International Tables Vol C Tables 4.2.6.8 and 6.1.1.4'
S S 0.1100 0.1240 'International Tables Vol C Tables 4.2.6.8 and 6.1.1.4'

loop_
_geom_angle_atom_site_label_1
_geom_angle_atom_site_label_2
_geom_angle_atom_site_label_3
_geom_angle
_geom_angle_publ_flag
O1 C1 O2 126.28(18) yes
O1 C1 C2 117.53(15) yes
O2 C1 C2 116.07(17) yes
N1 C2 C3 110.79(15) yes
N1 C2 C1 109.19(14) yes
C3 C2 C1 107.33(15) yes
N1 C2 H2 109.8 ?
C3 C2 H2 109.8 ?
C1 C2 H2 109.8 ?
C2 N1 H11 109.5 ?
C2 N1 H12 109.5 ?
H11 N1 H12 109.5 ?
C2 N1 H13 109.5 ?
H11 N1 H13 109.5 ?
H12 N1 H13 109.5 ?
C2 C3 S1 115.80(15) yes
C2 C3 H31 108.3 ?
S1 C3 H31 108.3 ?
C2 C3 H32 108.3 ?
S1 C3 H32 108.3 ?
H31 C3 H32 107.4 ?
C3 S1 H1 120.4 ?

loop_
_geom_bond_atom_site_label_1
_geom_bond_atom_site_label_2
_geom_bond_site_symmetry_2
_geom_bond_distance
_geom_bond_publ_flag
C1 O1 . 1.240(2) yes
C1 O2 . 1.251(2) yes
C1 C2 . 1.539(2) yes
C2 N1 . 1.485(2) yes
C2 C3 . 1.523(3) yes
C2 H2 . .9800 ?
N1 H11 . .8900 ?
N1 H12 . .8900 ?
N1 H13 . .8900 ?
C3 S1 . 1.798(2) yes
C3 H31 . .9700 ?
C3 H32 . .9700 ?
S1 H1 . 1.1623 ?

loop_
_geom_hbond_atom_site_label_D
_geom_hbond_atom_site_label_H
_geom_hbond_atom_site_label_A
_geom_hbond_site_symmetry_A
_geom_hbond_distance_DH
_geom_hbond_distance_HA
_geom_hbond_distance_DA
_geom_hbond_angle_DHA
N1 H11 O2 4_565 0.89 1.92 2.809(2) 175
N1 H12 O1 2_547 0.89 1.89 2.781(2) 174
N1 H13 O2 4_555 0.89 1.96 2.829(2) 165
S1 H1 S1 2_456 1.16 2.83 3.854(2) 146

loop_
_geom_torsion_atom_site_label_1
_geom_torsion_atom_site_label_2
_geom_torsion_atom_site_label_3
_geom_torsion_atom_site_label_4
_geom_torsion
O1 C1 C2 N1 -29.2(2)
O2 C1 C2 N1 154.51(17)
O1 C1 C2 C3 91.0(2)
O2 C1 C2 C3 -85.3(2)
N1 C2 C3 S1 -62.3(2)
C1 C2 C3 S1 178.59(14)

loop_
_cod_related_entry_id
_cod_related_entry_database
_cod_related_entry_code
1 ChemSpider 574
